data_1509671
loop_
_publ_author_name
'Mathey, Y.'
'Boucher, F.'
'Brec, R.'
'Evain, M.'

_publ_section_title
;
 The question of silver pairing in the new structurally resolved
 two-dimensional phase Ag2 Mn P2 S6
;
_journal_name_full 'Journal of Solid State Chemistry'
_journal_page_first 8
_journal_page_last 16
_journal_paper_doi 10.1016/0022-4596(91)90165-E
_journal_volume 90
_journal_year 1991
_chemical_formula_sum 'Ag2 Mn P2 S6'
_chemical_name_systematic 'Ag2 Mn (P S3)2'
_space_group_IT_number 15
_symmetry_space_group_name_Hall '-C 2yc'
_symmetry_space_group_name_H-M 'C 1 2/c 1'
_cell_angle_alpha 90
_cell_angle_beta 153.19
_cell_angle_gamma 90
_cell_formula_units_Z 4
_cell_length_a 13.9142
_cell_length_b 10.952
_cell_length_c 13.362
_cell_volume 918.400
_citation_journal_id_ASTM JSSCBI
_cod_data_source_file silver2-3_128.cif
_cod_data_source_block Ag2Mn1P2S6
_cod_original_cell_volume 918.3997
_cod_original_formula_sum 'Ag2 Mn1 P2 S6'
_cod_database_code 1509671

loop_
_symmetry_equiv_pos_as_xyz
x,y,z
-x,y,-z+1/2
-x,-y,-z
x,-y,z-1/2
x+1/2,y+1/2,z
-x+1/2,y+1/2,-z+1/2
-x+1/2,-y+1/2,-z
x+1/2,-y+1/2,z-1/2

loop_
_atom_site_label
_atom_site_type_symbol
_atom_site_fract_x
_atom_site_fract_y
_atom_site_fract_z
_atom_site_occupancy
_atom_site_U_iso_or_equiv
Ag2 Ag 0.4551 0.4109 0.3682 0.13 0.0
Mn1 Mn 0 0.4222 0.25 1 0.0
S3 S 0.8476 0.7188 0.4713 1 0.0
Ag3 Ag 0.442 0.41 0.273 0.08 0.0
S1 S 0.0629 0.5877 0.4434 1 0.0
S2 S 0.6475 0.6087 0.5281 1 0.0
P1 P 0.96937 0.753 0.3039 1 0.0
Ag1 Ag 0.4526 0.41263 0.3305 0.81 0.0
